data_2004279
loop_
_publ_author_name
'Smith, G.'
'Lynch, D. E.'
'Byriel, K. A.'
'Kennard, C. H. L.'

_publ_section_title
;
 Molecular Co-Crystals of Carboxylic Acids. 22. The Adducts of
 Pyrazine-2,3-dicarboxylic Acid with 2-Aminobenzoic Acid (1:2) and
 3-Aminobenzoic Acid (1:1 Dihydrate)
;
_journal_issue 12
_journal_name_full 'Acta Crystallographica Section C'
_journal_page_first 2629
_journal_page_last 2633
_journal_paper_doi 10.1107/S0108270195008092
_journal_volume 51
_journal_year 1995
_chemical_formula_sum 'C20 H18 N4 O8'
_chemical_formula_weight 442.4
_space_group_IT_number 15
_symmetry_cell_setting monoclinic
_symmetry_space_group_name_Hall '-C 2yc'
_symmetry_space_group_name_H-M 'C 1 2/c 1'
_atom_type_scat_source IntTabIV
_cell_angle_alpha 90
_cell_angle_beta 100.250(8)
_cell_angle_gamma 90
_cell_formula_units_Z 4
_cell_length_a 20.934(4)
_cell_length_b 7.6360(4)
_cell_length_c 12.966(2)
_cell_measurement_reflns_used 25
_cell_measurement_temperature 293(2)
_cell_measurement_theta_max 14
_cell_measurement_theta_min 6
_cell_volume 2039.6(5)
_computing_cell_refinement MolEN
_computing_data_collection 'MolEN (Fair, 1990)'
_computing_data_reduction 'Xtal3.2 (Hall, Flack & Stewart, 1992)'
_computing_molecular_graphics 'PLATON92 (Spek, 1990)'
_computing_structure_refinement 'SHELXL93 (Sheldrick, 1993)'
_computing_structure_solution 'SHELXS86 (Sheldrick, 1985)'
_diffrn_measurement_device 'Enraf-Nonius CAD-4'
_diffrn_measurement_method '\w/2\q scans'
_diffrn_radiation_type MoK\a
_diffrn_radiation_wavelength 0.71073
_diffrn_reflns_av_R_equivalents 0.018
_diffrn_reflns_limit_h_max 24
_diffrn_reflns_limit_h_min -4
_diffrn_reflns_limit_k_max 9
_diffrn_reflns_limit_k_min 0
_diffrn_reflns_limit_l_max 15
_diffrn_reflns_limit_l_min -15
_diffrn_reflns_number 1870
_diffrn_reflns_theta_max 25
_diffrn_standards_decay_% -1
_diffrn_standards_interval_count 250
_diffrn_standards_number 3
_exptl_absorpt_coefficient_mu 0.144
_exptl_absorpt_correction_type none
_exptl_crystal_colour brown
_exptl_crystal_density_diffrn 1.441
_exptl_crystal_description plate
_exptl_crystal_size_max 0.40
_exptl_crystal_size_mid 0.30
_exptl_crystal_size_min 0.20
_refine_diff_density_max 0.13
_refine_diff_density_min -0.19
_refine_ls_extinction_method none
_refine_ls_goodness_of_fit_obs 0.62
_refine_ls_hydrogen_treatment refall
_refine_ls_number_parameters 181
_refine_ls_number_reflns 1351
_refine_ls_R_factor_obs 0.033
_refine_ls_shift/esd_max 0.0
_refine_ls_structure_factor_coef Fsqd
_refine_ls_weighting_scheme
;                    1/[\s^2^(F~o~)^2^+(0.139P)^2^+3.55P] where
P = [max(F~o~^2^,0)+2(F~o~)^2^]/3
;
_refine_ls_wR_factor_obs 0.097
_reflns_number_observed 1351
_reflns_number_total 1791
_reflns_observed_criterion I>2.0\s(I)
_cod_data_source_file kh1032.cif
_cod_data_source_block 1
_cod_original_sg_symbol_H-M 'C 2/c'
_cod_database_code 2004279

loop_
_symmetry_equiv_pos_as_xyz
x,y,z
x,-y,1/2+z
-x,-y,-z
-x,y,1/2-z
1/2+x,1/2+y,z
1/2+x,1/2-y,1/2+z
1/2-x,1/2-y,-z
1/2-x,1/2+y,1/2-z

loop_
_atom_site_label
_atom_site_fract_x
_atom_site_fract_y
_atom_site_fract_z
_atom_site_U_iso_or_equiv
N(1A) .4456(1) -.3111(2) .6701(1) .043(1)
C(2A) .4730(1) -.1626(2) .7097(1) .033(1)
C(21A) .4416(1) .0057(2) .6657(1) .034(1)
O(20A) .4283(1) .1184(2) .7257(1) .053(1)
O(21A) .4295(1) .0162(2) .5667(1) .046(1)
C(6A) .4729(1) -.4593(3) .7112(2) .046(1)
C(1B) .1655(1) -.0435(2) .5766(1) .037(1)
C(11B) .1201(1) .1019(3) .5370(2) .038(1)
O(10B) .0618(1) .0928(2) .5329(1) .050(1)
O(11B) .1486(1) .2394(2) .5063(2) .063(1)
C(2B) .1434(1) -.2094(3) .5966(1) .036(1)
C(3B) .1858(1) -.3430(3) .6335(2) .049(1)
N(3B) .0739(1) -.2517(2) .5768(1) .037(1)
C(4B) .2519(1) -.3117(4) .6508(2) .058(1)
C(5B) .2748(1) -.1489(4) .6315(2) .058(1)
C(6B) .2326(1) -.0156(3) .5943(2) .049(1)
H(6A) .4536(11) -.5742(32) .6822(19) .054(6)
H(21A) .1686(11) -.4623(34) .6476(19) .057(7)
H(31B) .0509(11) -.1467(32) .5564(18) .048(6)
H(32B) .0620(11) -.3050(32) .6338(21) .056(7)
H(33B) .0657(12) -.3392(37) .5205(22) .071(8)
H(4B) .2823(13) -.4019(35) .6772(21) .068(7)
H(5B) .3220(13) -.1291(37) .6435(21) .072(8)
H(6B) .2488(12) .1009(36) .5797(20) .063(7)
H(11B) .1099(19) .3265(50) .4653(31) .128(14)

loop_
_geom_angle_atom_site_label_1
_geom_angle_atom_site_label_2
_geom_angle_atom_site_label_3
_geom_angle_site_symmetry_1
_geom_angle_site_symmetry_3
_geom_angle
_geom_angle_publ_flag
C(2A) N(1A) C(6A) . . 116.3(2) yes
N(1A) C(2A) C(2A) . 4_656 121.61(10) yes
N(1A) C(2A) C(21A) . . 116.8(2) yes
C(2A) C(2A) C(21A) 4_656 . 121.54(9) yes
O(20A) C(21A) O(21A) . . 125.0(2) yes
O(20A) C(21A) C(2A) . . 119.4(2) yes
O(21A) C(21A) C(2A) . . 115.6(2) yes
N(1A) C(6A) C(6A) . 4_656 122.06(11) yes
C(2B) C(1B) C(6B) . . 117.8(2) yes
C(2B) C(1B) C(11B) . . 122.0(2) yes
C(6B) C(1B) C(11B) . . 120.2(2) yes
O(10B) C(11B) O(11B) . . 122.9(2) yes
O(10B) C(11B) C(1B) . . 123.1(2) yes
O(11B) C(11B) C(1B) . . 114.0(2) yes
C(3B) C(2B) C(1B) . . 121.6(2) yes
C(3B) C(2B) N(3B) . . 117.0(2) yes
C(1B) C(2B) N(3B) . . 121.4(2) yes
C(2B) C(3B) C(4B) . . 119.4(2) yes
C(5B) C(4B) C(3B) . . 120.0(2) yes
C(4B) C(5B) C(6B) . . 120.6(2) yes
C(5B) C(6B) C(1B) . . 120.6(2) yes

loop_
_geom_bond_atom_site_label_1
_geom_bond_atom_site_label_2
_geom_bond_site_symmetry_2
_geom_bond_distance
_geom_bond_publ_flag
N(1A) C(2A) . 1.331(2) yes
N(1A) C(6A) . 1.336(3) yes
C(2A) C(2A) 4_656 1.398(4) yes
C(2A) C(21A) . 1.509(2) yes
C(21A) O(20A) . 1.225(2) yes
C(21A) O(21A) . 1.266(2) yes
C(6A) C(6A) 4_656 1.375(4) yes
C(1B) C(2B) . 1.389(3) yes
C(1B) C(6B) . 1.398(3) yes
C(1B) C(11B) . 1.492(3) yes
C(11B) O(10B) . 1.214(2) yes
C(11B) O(11B) . 1.305(2) yes
C(2B) C(3B) . 1.381(3) yes
C(2B) N(3B) . 1.469(2) yes
C(3B) C(4B) . 1.382(3) yes
C(4B) C(5B) . 1.372(4) yes
C(5B) C(6B) . 1.377(3) yes
C(6A) H(6A) . 1.01(2) no
N(3B) H(31B) . 0.95(2) no
C(4B) H(4B) . 0.96(3) no
C(5B) H(5B) . 0.98(3) no
C(6B) H(6B) . 0.98(3) no
